data_4318461
loop_
_publ_author_name
'Maochun Hong'
'Rong Cao'
'Hiroyuki Kawaguchi'
'Kazuyuki Tatsumi'

_publ_section_title
;
 Synthesis and Reactions of Group 6 Metal Half-Sandwich Complexes of
 2,2-Dicyanoethylene-1,1-dichalcogenolates [(Cp*)M{E2CC(CN)2}2]- (M = Mo,
 W; E = S, Se)
;
_journal_name_full 'Inorganic Chemistry'
_journal_page_first 4824
_journal_page_last 4833
_journal_paper_doi 10.1021/ic025609a
_journal_volume 41
_journal_year 2002
_chemical_formula_sum 'C26 H35 Mo N5 Se4'
_chemical_formula_weight 829.38
_space_group_IT_number 12
_symmetry_cell_setting monoclinic
_symmetry_Int_Tables_number 12
_symmetry_space_group_name_Hall '-C 2y'
_symmetry_space_group_name_H-M 'C 1 2/m 1'
_audit_creation_date 'Fri Sep  8 10:15:05 2001'
_audit_creation_method 'from TEXRAY.INF file'
_cell_angle_alpha 90
_cell_angle_beta 103.125(2)
_cell_angle_gamma 90
_cell_formula_units_Z 4
_cell_length_a 21.821(4)
_cell_length_b 21.281(1)
_cell_length_c 7.4857(6)
_cell_measurement_reflns_used 0
_cell_measurement_temperature 273.2
_cell_measurement_theta_max 0.0
_cell_measurement_theta_min 0.0
_cell_volume 3385.3(7)
_computing_cell_refinement 'MSC/AFC Diffractometer Control'
_computing_data_collection 'MSC/AFC Diffractometer Control'
_computing_data_reduction teXsan
_computing_publication_material teXsan
_computing_structure_refinement teXsan
_computing_structure_solution SHELXS86
_diffrn_ambient_temperature 273.2
_diffrn_measurement_device_type 'Rigaku unknown'
_diffrn_orient_matrix_UB_11 0.00000
_diffrn_orient_matrix_UB_12 0.00000
_diffrn_orient_matrix_UB_13 0.00000
_diffrn_orient_matrix_UB_21 0.00000
_diffrn_orient_matrix_UB_22 0.00000
_diffrn_orient_matrix_UB_23 0.00000
_diffrn_orient_matrix_UB_31 0.00000
_diffrn_orient_matrix_UB_32 0.00000
_diffrn_orient_matrix_UB_33 0.00000
_diffrn_radiation_detector 'scintillation counter'
_diffrn_radiation_monochromator graphite
_diffrn_radiation_source 'Rigaku sealed tube'
_diffrn_radiation_type 'Mo K\a'
_diffrn_radiation_wavelength 0.7107
_diffrn_reflns_av_R_equivalents 0.000
_diffrn_reflns_av_sigmaI/netI 0.117
_diffrn_reflns_limit_h_max 27
_diffrn_reflns_limit_h_min 0
_diffrn_reflns_limit_k_max 26
_diffrn_reflns_limit_k_min 0
_diffrn_reflns_limit_l_max 8
_diffrn_reflns_limit_l_min -9
_diffrn_reflns_number 3735
_diffrn_reflns_reduction_process 'Lp corrections applied'
_diffrn_reflns_theta_max 0.00
_diffrn_reflns_theta_min 0.00
_diffrn_standards_decay_% 0.00
_diffrn_standards_interval_count 0
_diffrn_standards_number 0
_exptl_absorpt_coefficient_mu 4.710
_exptl_absorpt_correction_type none
_exptl_crystal_colour purple-redplate
_exptl_crystal_density_diffrn 1.627
_exptl_crystal_density_method 'not measured'
_exptl_crystal_description plate
_exptl_crystal_F_000 1616.00
_exptl_crystal_size_max 0.320
_exptl_crystal_size_mid 0.250
_exptl_crystal_size_min 0.030
_refine_diff_density_max 1.77
_refine_diff_density_min -1.57
_refine_ls_extinction_method none
_refine_ls_goodness_of_fit_ref 3.321
_refine_ls_hydrogen_treatment noref
_refine_ls_matrix_type full
_refine_ls_number_constraints 0
_refine_ls_number_parameters 163
_refine_ls_number_reflns 1918
_refine_ls_number_restraints 0
_refine_ls_R_factor_all 0.0891
_refine_ls_R_factor_gt 0.0891
_refine_ls_shift/su_max 0.0510
_refine_ls_shift/su_mean 0.0070
_refine_ls_structure_factor_coef F
_refine_ls_weighting_details 'w = 1/[\s^2^(Fo) + 0.00010|Fo|^2^]'
_refine_ls_weighting_scheme calc
_refine_ls_wR_factor_gt 0.0967
_refine_ls_wR_factor_ref 0.0967
_reflns_number_gt 1918
_reflns_number_total 3735
_reflns_threshold_expression >2.0sigma(I)
_cod_data_source_file ic025609a_s1_3.cif
_cod_data_source_block (NEt4)[Cp*Mo(imns)2]
_cod_depositor_comments
;
The following automatic conversions were performed:
'_reflns_observed_expression' tag replaced with
'_reflns_threshold_expression' tag as specified in the replacement
file
'cod-tools/trunk/perl-scripts/inputs/replacement_tags.lst'.

'_atom_site_calc_flags'
tag replaced with '_atom_site_calc_flag' tag as specified in the
replacement file
'cod-tools/trunk/perl-scripts/inputs/replacement_tags.lst'.

'_atom_type_scat_imag'
tag replaced with '_atom_type_scat_dispersion_imag' tag as specified
in the replacement file
'cod-tools/trunk/perl-scripts/inputs/replacement_tags.lst'.

Automatic conversion script
Id: cif_correct_tags 3137 2015-03-23 15:08:43Z antanas 
;
_cod_original_cell_volume 3385.4(5)
_cod_original_sg_symbol_H-M 'C 2/m '
_cod_original_formula_sum 'C26 H35 N5 Mo Se4 '
_cod_database_code 4318461

loop_
_symmetry_equiv_pos_as_xyz
x,y,z
x,-y,z
-x,-y,-z
-x,y,-z
1/2+x,1/2+y,z
1/2+x,1/2-y,z
1/2-x,1/2-y,-z
1/2-x,1/2+y,-z

loop_
_atom_site_label
_atom_site_type_symbol
_atom_site_fract_x
_atom_site_fract_y
_atom_site_fract_z
_atom_site_U_iso_or_equiv
_atom_site_adp_type
_atom_site_occupancy
_atom_site_calc_flag
_atom_site_refinement_flags
_atom_site_disorder_assembly
_atom_site_disorder_group
Mo Mo 0.2531(1) 0.5000 0.0833(3) 0.0401(6) Uani 1.00 d S . .
Se(1) Se 0.33403(9) 0.41546(8) 0.0664(2) 0.0501(6) Uani 1.00 d . . .
Se(2) Se 0.19770(9) 0.41906(8) -0.1462(3) 0.0558(6) Uani 1.00 d . . .
N(1) N 0.1872(8) 0.2519(7) -0.372(2) 0.065(6) Uani 1.00 d . . .
N(2) N 0.3831(8) 0.2541(8) -0.072(2) 0.065(6) Uani 1.00 d . . .
N(3) N 0.5000 0.2455(10) 0.5000 0.053(7) Uani 1.00 d S . .
C(1) C 0.2710(8) 0.3685(7) -0.090(2) 0.041(4) Uiso 1.00 d . . .
C(2) C 0.2773(8) 0.3095(7) -0.154(2) 0.038(5) Uani 1.00 d . . .
C(3) C 0.2273(9) 0.2773(7) -0.277(2) 0.046(6) Uani 1.00 d . . .
C(4) C 0.3366(10) 0.2793(7) -0.107(2) 0.044(6) Uani 1.00 d . . .
C(5) C 0.2733(9) 0.5313(7) 0.400(2) 0.052(6) Uani 1.00 d . . .
C(6) C 0.215(1) 0.5519(7) 0.301(2) 0.053(6) Uani 1.00 d . . .
C(7) C 0.178(1) 0.5000 0.239(4) 0.051(9) Uani 1.00 d S . .
C(8) C 0.112(2) 0.5000 0.165(5) 0.11(1) Uani 1.00 d S . .
C(9) C 0.191(1) 0.6196(9) 0.295(3) 0.088(9) Uani 1.00 d . . .
C(10) C 0.328(1) 0.5733(9) 0.503(3) 0.079(8) Uani 1.00 d . . .
C(11) C 0.545(1) 0.286(1) 0.424(3) 0.077(8) Uani 1.00 d . . .
C(12) C 0.511(1) 0.332(1) 0.268(3) 0.11(1) Uani 1.00 d . . .
C(13) C 0.458(1) 0.207(1) 0.356(3) 0.078(8) Uani 1.00 d . . .
C(14) C 0.494(1) 0.159(1) 0.262(3) 0.11(1) Uani 1.00 d . . .
H(1) H 0.0902 0.5161 0.2547 0.1248 Uiso 1.00 calc . . .
H(2) H 0.1021 0.5265 0.0558 0.1248 Uiso 1.00 calc . . .
H(3) H 0.0976 0.4574 0.1311 0.1248 Uiso 1.00 calc . . .
H(4) H 0.2263 0.6472 0.3468 0.1049 Uiso 1.00 calc . . .
H(5) H 0.1741 0.6316 0.1681 0.1049 Uiso 1.00 calc . . .
H(6) H 0.1592 0.6234 0.3642 0.1049 Uiso 1.00 calc . . .
H(7) H 0.3632 0.5473 0.5610 0.0960 Uiso 1.00 calc . . .
H(8) H 0.3406 0.6019 0.4175 0.0960 Uiso 1.00 calc . . .
H(9) H 0.3137 0.5975 0.5966 0.0960 Uiso 1.00 calc . . .
H(10) H 0.5693 0.3106 0.5231 0.0924 Uiso 1.00 calc . . .
H(11) H 0.5723 0.2584 0.3747 0.0924 Uiso 1.00 calc . . .
H(12) H 0.5421 0.3558 0.2242 0.1302 Uiso 1.00 calc . . .
H(13) H 0.4860 0.3072 0.1672 0.1302 Uiso 1.00 calc . . .
H(14) H 0.4835 0.3596 0.3156 0.1302 Uiso 1.00 calc . . .
H(15) H 0.4293 0.1836 0.4138 0.0940 Uiso 1.00 calc . . .
H(16) H 0.4343 0.2347 0.2640 0.0940 Uiso 1.00 calc . . .
H(17) H 0.4643 0.1357 0.1706 0.1314 Uiso 1.00 calc . . .
H(18) H 0.5228 0.1818 0.2033 0.1314 Uiso 1.00 calc . . .
H(19) H 0.5176 0.1306 0.3529 0.1314 Uiso 1.00 calc . . .

loop_
_atom_site_aniso_label
_atom_site_aniso_U_11
_atom_site_aniso_U_22
_atom_site_aniso_U_33
_atom_site_aniso_U_12
_atom_site_aniso_U_13
_atom_site_aniso_U_23
Mo 0.052(1) 0.0251(10) 0.044(1) 0.0000 0.010(1) 0.0000
Se(1) 0.052(1) 0.0393(9) 0.055(1) 0.0034(9) 0.0058(9) -0.0110(8)
Se(2) 0.053(1) 0.0381(10) 0.069(1) 0.0056(9) -0.0013(10) -0.0107(9)
N(1) 0.05(1) 0.053(10) 0.09(1) -0.002(8) 0.006(10) -0.017(8)
N(2) 0.06(1) 0.07(1) 0.06(1) 0.013(9) 0.011(9) -0.016(8)
N(3) 0.02(1) 0.09(2) 0.05(1) 0.0000 0.01(1) 0.0000
C(2) 0.05(1) 0.032(8) 0.036(10) -0.001(8) 0.009(8) -0.001(7)
C(3) 0.04(1) 0.030(9) 0.07(1) 0.008(8) 0.016(10) -0.003(8)
C(4) 0.06(1) 0.034(9) 0.04(1) 0.002(9) 0.009(10) -0.014(7)
C(5) 0.07(1) 0.050(9) 0.03(1) -0.006(9) 0.004(10) -0.003(7)
C(6) 0.09(2) 0.018(8) 0.06(1) -0.001(9) 0.04(1) -0.006(7)
C(7) 0.03(2) 0.03(1) 0.10(2) 0.0000 0.02(1) 0.0000
C(8) 0.14(4) 0.03(2) 0.16(3) 0.0000 0.07(3) 0.0000
C(9) 0.12(2) 0.05(1) 0.10(2) 0.00(1) 0.04(2) -0.02(1)
C(10) 0.10(2) 0.07(1) 0.06(1) -0.01(1) 0.00(1) -0.02(1)
C(11) 0.06(2) 0.10(2) 0.06(1) 0.00(1) 0.01(1) 0.02(1)
C(12) 0.12(2) 0.10(2) 0.11(2) 0.02(2) 0.03(2) 0.06(2)
C(13) 0.08(2) 0.10(2) 0.04(1) 0.00(1) -0.01(1) -0.01(1)
C(14) 0.13(3) 0.15(3) 0.06(2) 0.02(2) 0.04(2) 0.00(1)

loop_
_atom_type_symbol
_atom_type_description
_atom_type_scat_dispersion_real
_atom_type_scat_dispersion_imag
_atom_type_scat_source
Mo Mo -1.683 0.686
;International Tables for Crystallography
(1992, Vol. C, Tables 4.2.6.8 and 6.1.1.1)
;
C C 0.003 0.002
;International Tables for Crystallography
(1992, Vol. C, Tables 4.2.6.8 and 6.1.1.1)
;
N N 0.006 0.003
;International Tables for Crystallography
(1992, Vol. C, Tables 4.2.6.8 and 6.1.1.1)
;
H H 0.000 0.000
;International Tables for Crystallography
(1992, Vol. C, Table 6.1.1.2)
;
Se Se -0.093 2.226
;International Tables for Crystallography
(1992, Vol. C, Tables 4.2.6.8 and 6.1.1.1)
;

loop_
_geom_angle_atom_site_label_1
_geom_angle_atom_site_label_2
_geom_angle_atom_site_label_3
_geom_angle
_geom_angle_site_symmetry_1
_geom_angle_site_symmetry_2
_geom_angle_site_symmetry_3
_geom_angle_publ_flag
? ? ? ? ? ? ? ?

loop_
_geom_bond_atom_site_label_1
_geom_bond_atom_site_label_2
_geom_bond_distance
_geom_bond_site_symmetry_1
_geom_bond_site_symmetry_2
_geom_bond_publ_flag
Mo(1) Se(1) 2.545(2) 1_555 1_555 yes
Mo(1) Se(1) 2.545(2) 1_555 2_565 yes
Mo(1) Se(2) 2.537(2) 1_555 1_555 yes
Mo(1) Se(2) 2.537(2) 1_555 2_565 yes
Mo(1) C(5) 2.40(2) 1_555 1_555 yes
Mo(1) C(5) 2.40(2) 1_555 2_565 yes
Mo(1) C(6) 2.28(2) 1_555 1_555 yes
Mo(1) C(6) 2.28(2) 1_555 2_565 yes
Mo(1) C(7) 2.21(3) 1_555 1_555 yes
Se(1) C(1) 1.88(2) 1_555 1_555 yes
Se(2) C(1) 1.89(2) 1_555 1_555 yes
N(1) C(3) 1.13(2) 1_555 1_555 yes
N(2) C(4) 1.13(2) 1_555 1_555 yes
N(3) C(11) 1.50(2) 1_555 1_555 yes
N(3) C(11) 1.50(2) 1_555 4_656 yes
N(3) C(13) 1.49(2) 1_555 1_555 yes
N(3) C(13) 1.49(2) 1_555 4_656 yes
C(1) C(2) 1.36(2) 1_555 1_555 yes
C(2) C(3) 1.44(2) 1_555 1_555 yes
C(2) C(4) 1.42(2) 1_555 1_555 yes
C(5) C(5) 1.33(3) 1_555 2_565 yes
C(5) C(6) 1.39(2) 1_555 1_555 yes
C(5) C(10) 1.55(3) 1_555 1_555 yes
C(6) C(7) 1.38(2) 1_555 1_555 yes
C(6) C(9) 1.53(2) 1_555 1_555 yes
C(7) C(8) 1.43(4) 1_555 1_555 yes
C(8) H(5) 0.970 1_555 1_555 no
C(8) H(5) 0.970 1_555 2_565 no
C(8) H(6) 0.970 1_555 1_555 no
C(8) H(6) 0.970 1_555 2_565 no
C(8) H(7) 0.970 1_555 1_555 no
C(8) H(7) 0.970 1_555 2_565 no
C(9) H(8) 0.970 1_555 1_555 no
C(9) H(9) 0.970 1_555 1_555 no
C(9) H(10) 0.970 1_555 1_555 no
C(10) H(11) 0.969 1_555 1_555 no
C(10) H(12) 0.970 1_555 1_555 no
C(10) H(13) 0.970 1_555 1_555 no
C(11) C(12) 1.57(3) 1_555 1_555 yes
C(11) H(1) 0.970 1_555 1_555 no
C(11) H(2) 0.970 1_555 1_555 no
C(12) H(14) 0.969 1_555 1_555 no
C(12) H(15) 0.970 1_555 1_555 no
C(12) H(16) 0.971 1_555 1_555 no
C(13) C(14) 1.55(3) 1_555 1_555 yes
C(13) H(3) 0.970 1_555 1_555 no
C(13) H(4) 0.970 1_555 1_555 no
C(14) H(17) 0.971 1_555 1_555 no
C(14) H(18) 0.969 1_555 1_555 no
C(14) H(19) 0.970 1_555 1_555 no

loop_
_geom_contact_atom_site_label_1
_geom_contact_atom_site_label_2
_geom_contact_distance
_geom_contact_site_symmetry_1
_geom_contact_site_symmetry_2
_geom_contact_publ_flag
Mo(1) Se(1) 2.545(2) 1_555 1_555 ?
Mo(1) Se(1) 2.545(2) 1_555 2_565 ?
Mo(1) Se(2) 2.537(2) 1_555 1_555 ?
Mo(1) Se(2) 2.537(2) 1_555 2_565 ?
N(1) C(11) 3.24(3) 1_555 6_454 ?
N(1) C(13) 3.31(3) 1_555 7_555 ?
N(2) C(13) 3.41(2) 1_555 1_555 ?
N(2) C(12) 3.42(3) 1_555 4_655 ?
N(2) C(11) 3.42(3) 1_555 4_655 ?
N(2) C(9) 3.52(3) 1_555 8_545 ?
